data_4318846
loop_
_publ_author_name
'Daniel R. Evans'
'Mingsheng Huang'
'James C. Fettinger'
'Tracie L. Williams'

_publ_contact_author_email de44@umail.umd.edu
_publ_contact_author_fax +1-301-314-9121
_publ_contact_author_name 'Prof Daniel R. Evans'
_publ_contact_author_phone +1-301-405-8436
_publ_section_title
;
 Synthesis and Characterization of Diametrically Substituted
 Tetra-O-n-butylcalix[4]arene Ligands and Their Chelated Complexes of
 Titanium, Molybdenum, and Palladium
;
_journal_name_full 'Inorganic Chemistry'
_journal_page_first 5986
_journal_page_last 6000
_journal_paper_doi 10.1021/ic020446b
_journal_volume 41
_journal_year 2002
_chemical_formula_sum 'C69.6 H83 Mo0.8 N0 O7.2 P1.6'
_chemical_formula_weight 1161.06
_chemical_name_common 'fac-(CO)3Mo(NCCH2CH3)[(PPh2OCH2)2-nBu4Clx], 14b'
_chemical_name_systematic
;
  ?
;
_space_group_IT_number 2
_symmetry_cell_setting triclinic
_symmetry_space_group_name_Hall '-P 1'
_symmetry_space_group_name_H-M 'P -1'
_atom_sites_solution_hydrogens geom
_atom_sites_solution_primary direct
_atom_sites_solution_secondary difmap
_audit_creation_method SHELXL-97
_cell_angle_alpha 90.000(13)
_cell_angle_beta 90.000(16)
_cell_angle_gamma 102.273(14)
_cell_formula_units_Z 5
_cell_length_a 17.704(17)
_cell_length_b 19.137(18)
_cell_length_c 23.17(2)
_cell_measurement_temperature 173(2)
_cell_volume 7671(12)
_computing_structure_refinement 'SHELXL-97 (Sheldrick, 1997)'
_computing_structure_solution 'SHELXS-97 (Sheldrick, 1990)'
_diffrn_ambient_temperature 173(2)
_diffrn_measured_fraction_theta_full 0.528
_diffrn_measured_fraction_theta_max 0.528
_diffrn_radiation_monochromator graphite
_diffrn_radiation_source 'fine-focus sealed tube'
_diffrn_radiation_type MoK\a
_diffrn_radiation_wavelength 0.71073
_diffrn_reflns_av_R_equivalents 0.0011
_diffrn_reflns_av_sigmaI/netI 0.0057
_diffrn_reflns_limit_h_max 10
_diffrn_reflns_limit_h_min -17
_diffrn_reflns_limit_k_max 19
_diffrn_reflns_limit_k_min -19
_diffrn_reflns_limit_l_max 12
_diffrn_reflns_limit_l_min -22
_diffrn_reflns_number 8703
_diffrn_reflns_theta_full 21.00
_diffrn_reflns_theta_max 21.00
_diffrn_reflns_theta_min 4.10
_exptl_absorpt_coefficient_mu 0.270
_exptl_crystal_density_diffrn 1.257
_exptl_crystal_density_method 'not measured'
_exptl_crystal_F_000 3079
_refine_diff_density_max 4.883
_refine_diff_density_min -3.449
_refine_diff_density_rms 0.269
_refine_ls_extinction_method none
_refine_ls_goodness_of_fit_ref 4.717
_refine_ls_hydrogen_treatment mixed
_refine_ls_matrix_type full
_refine_ls_number_parameters 719
_refine_ls_number_reflns 8697
_refine_ls_number_restraints 0
_refine_ls_restrained_S_all 4.717
_refine_ls_R_factor_all 0.2953
_refine_ls_R_factor_gt 0.2593
_refine_ls_shift/su_max 0.406
_refine_ls_shift/su_mean 0.080
_refine_ls_structure_factor_coef Fsqd
_refine_ls_weighting_details 'calc w=1/[\s^2^(Fo^2^)+(0.2000P)^2^+0.0000P] where P=(Fo^2^+2Fc^2^)/3'
_refine_ls_weighting_scheme calc
_refine_ls_wR_factor_gt 0.6642
_refine_ls_wR_factor_ref 0.7266
_reflns_number_gt 7171
_reflns_number_total 8697
_reflns_threshold_expression >2sigma(I)
_cod_data_source_file ic020446b_11.cif
_cod_data_source_block 14b
_cod_original_cell_volume 7670(12)
_cod_original_formula_sum 'C69.60 H83 Mo0.80 N0 O7.20 P1.60'
_cod_database_code 4318846

loop_
_symmetry_equiv_pos_as_xyz
'x, y, z'
'-x, -y, -z'

loop_
_atom_site_label
_atom_site_type_symbol
_atom_site_fract_x
_atom_site_fract_y
_atom_site_fract_z
_atom_site_U_iso_or_equiv
_atom_site_adp_type
_atom_site_occupancy
_atom_site_symmetry_multiplicity
_atom_site_calc_flag
_atom_site_refinement_flags
_atom_site_disorder_assembly
_atom_site_disorder_group
Mo1 Mo 0.66440(19) 0.75899(14) 0.74110(14) 0.038(2) Uani 1 1 d . . .
P1 P 0.6202(5) 0.8084(4) 0.8280(5) 0.039(2) Uiso 1 1 d . . .
C1 C 0.291(2) 0.8236(18) 0.9360(19) 0.046(7) Uiso 1 1 d . . .
P2 P 0.5617(5) 0.7752(4) 0.6691(5) 0.041(2) Uiso 1 1 d . . .
C2 C 0.311(2) 0.9003(19) 0.937(2) 0.045(8) Uiso 1 1 d . . .
C3 C 0.353(2) 0.9274(19) 0.887(2) 0.040(7) Uiso 1 1 d . . .
C4 C 0.420(3) 0.901(2) 0.870(3) 0.071(10) Uiso 1 1 d . . .
C5 C 0.460(2) 0.9231(17) 0.818(2) 0.040(7) Uiso 1 1 d . . .
C6 C 0.444(2) 0.9736(18) 0.772(2) 0.050(8) Uiso 1 1 d . . .
C7 C 0.375(2) 0.996(2) 0.796(2) 0.048(8) Uiso 1 1 d . . .
C8 C 0.340(3) 1.045(2) 0.754(3) 0.072(10) Uiso 1 1 d . . .
C9 C 0.326(2) 1.0080(19) 0.698(2) 0.043(7) Uiso 1 1 d . . .
C10 C 0.302(2) 0.9248(18) 0.599(2) 0.041(7) Uiso 1 1 d . . .
C11 C 0.364(3) 0.989(3) 0.601(3) 0.087(12) Uiso 1 1 d . . .
C12 C 0.369(2) 1.0315(17) 0.649(2) 0.036(7) Uiso 1 1 d . . .
C13 C 0.2587(19) 0.9037(15) 0.6455(19) 0.026(6) Uiso 1 1 d . . .
C14 C 0.213(2) 0.8349(19) 0.6427(19) 0.050(8) Uiso 1 1 d . . .
C15 C 0.239(3) 0.779(3) 0.691(3) 0.067(10) Uiso 1 1 d . . .
C16 C 0.322(2) 0.7811(17) 0.6828(18) 0.042(7) Uiso 1 1 d . . .
C17 C 0.352(2) 0.7428(19) 0.727(2) 0.042(7) Uiso 1 1 d . . .
C18 C 0.300(2) 0.7078(19) 0.777(2) 0.041(7) Uiso 1 1 d . . .
C19 C 0.234(3) 0.719(2) 0.779(2) 0.050(8) Uiso 1 1 d . . .
C20 C 0.186(3) 0.692(3) 0.826(3) 0.081(12) Uiso 1 1 d . . .
C21 C 0.227(3) 0.717(2) 0.881(2) 0.068(10) Uiso 1 1 d . . .
C22 C 0.271(2) 0.681(2) 0.920(2) 0.062(9) Uiso 1 1 d . . .
C23 C 0.315(3) 0.710(2) 0.959(2) 0.067(10) Uiso 1 1 d . . .
C24 C 0.323(3) 0.781(2) 0.969(2) 0.063(9) Uiso 1 1 d . . .
O25 O 0.2057(18) 0.8350(15) 0.8579(16) 0.074(7) Uiso 1 1 d . . .
C25 C 0.237(3) 0.795(2) 0.901(3) 0.079(11) Uiso 1 1 d . . .
O26 O 0.1205(15) 0.7568(13) 0.7398(13) 0.054(5) Uiso 1 1 d . . .
C26 C 0.198(3) 0.748(2) 0.736(3) 0.050(9) Uiso 1 1 d . . .
O27 O 0.2195(19) 0.9253(15) 0.7403(17) 0.063(7) Uiso 1 1 d . . .
C27 C 0.264(2) 0.9429(16) 0.701(2) 0.030(6) Uiso 1 1 d . . .
O28 O 0.2751(15) 1.0090(13) 0.8635(14) 0.058(6) Uiso 1 1 d . . .
C28 C 0.341(3) 0.985(2) 0.840(3) 0.064(9) Uiso 1 1 d . . .
C29 C 0.117(3) 0.817(2) 0.879(3) 0.081(11) Uiso 1 1 d . . .
C30 C 0.115(3) 0.890(2) 0.917(2) 0.072(10) Uiso 1 1 d . . .
C31 C 0.032(5) 0.887(5) 0.918(5) 0.16(2) Uiso 1 1 d . . .
C32 C 0.031(5) 0.956(5) 0.937(5) 0.16(3) Uiso 1 1 d . . .
C33 C 0.065(3) 0.699(3) 0.712(3) 0.084(12) Uiso 1 1 d . . .
C34 C 0.002(2) 0.720(2) 0.705(2) 0.064(9) Uiso 1 1 d . . .
C35 C -0.065(4) 0.661(3) 0.658(4) 0.115(17) Uiso 1 1 d . . .
C36 C -0.027(9) 0.627(8) 0.631(8) 0.25(5) Uiso 1 1 d . . .
C37 C 0.159(3) 0.962(2) 0.760(3) 0.073(11) Uiso 1 1 d . . .
C38 C 0.088(3) 0.934(2) 0.730(2) 0.074(10) Uiso 1 1 d . . .
C39 C 0.034(3) 0.978(3) 0.751(3) 0.098(14) Uiso 1 1 d . . .
C40 C -0.055(4) 0.927(3) 0.739(3) 0.110(16) Uiso 1 1 d . . .
C41 C 0.301(2) 1.0753(18) 0.8978(19) 0.047(7) Uiso 1 1 d . . .
C42 C 0.228(2) 1.100(2) 0.910(2) 0.063(9) Uiso 1 1 d . . .
C43 C 0.250(2) 1.1632(19) 0.959(2) 0.053(8) Uiso 1 1 d . . .
C44 C 0.173(2) 1.186(2) 0.981(2) 0.065(9) Uiso 1 1 d . . .
O45 O 0.5342(13) 0.8350(12) 0.8339(12) 0.048(5) Uiso 1 1 d . . .
C45 C 0.526(2) 0.894(2) 0.798(2) 0.062(9) Uiso 1 1 d . . .
C46 C 0.588(2) 0.740(2) 0.887(2) 0.058(8) Uiso 1 1 d . . .
C47 C 0.659(3) 0.720(2) 0.920(3) 0.069(10) Uiso 1 1 d . . .
C48 C 0.634(3) 0.671(2) 0.963(3) 0.074(10) Uiso 1 1 d . . .
C49 C 0.561(2) 0.640(2) 0.977(2) 0.061(9) Uiso 1 1 d . . .
C50 C 0.507(3) 0.665(2) 0.939(2) 0.060(9) Uiso 1 1 d . . .
C51 C 0.512(2) 0.7096(17) 0.9027(18) 0.035(6) Uiso 1 1 d . . .
C52 C 0.685(2) 0.8814(18) 0.8673(19) 0.047(7) Uiso 1 1 d . . .
C53 C 0.756(3) 0.892(3) 0.864(3) 0.086(11) Uiso 1 1 d . . .
C54 C 0.808(3) 0.943(2) 0.896(3) 0.078(11) Uiso 1 1 d . . .
C55 C 0.762(3) 0.985(3) 0.925(3) 0.093(13) Uiso 1 1 d . . .
C56 C 0.698(4) 0.982(3) 0.938(3) 0.098(14) Uiso 1 1 d . . .
C57 C 0.657(3) 0.919(3) 0.901(3) 0.099(14) Uiso 1 1 d . . .
O58 O 0.4779(13) 0.7856(11) 0.6924(12) 0.040(4) Uiso 1 1 d . . .
C58 C 0.427(3) 0.726(2) 0.717(2) 0.067(9) Uiso 1 1 d . . .
C59 C 0.532(2) 0.703(2) 0.619(2) 0.059(9) Uiso 1 1 d . . .
C60 C 0.5553(17) 0.6403(15) 0.6180(16) 0.030(6) Uiso 1 1 d . . .
C61 C 0.5268(19) 0.5842(16) 0.5812(17) 0.037(6) Uiso 1 1 d . . .
C62 C 0.4846(18) 0.6012(16) 0.5351(17) 0.036(6) Uiso 1 1 d . . .
C63 C 0.4761(19) 0.6706(16) 0.5221(17) 0.039(7) Uiso 1 1 d . . .
C64 C 0.491(2) 0.7194(18) 0.5666(19) 0.048(7) Uiso 1 1 d . . .
C65 C 0.585(2) 0.8580(18) 0.624(2) 0.044(7) Uiso 1 1 d . . .
C66 C 0.642(2) 0.863(2) 0.603(2) 0.052(8) Uiso 1 1 d . . .
C67 C 0.685(3) 0.934(3) 0.560(3) 0.091(12) Uiso 1 1 d . . .
C68 C 0.626(3) 0.984(2) 0.571(3) 0.069(10) Uiso 1 1 d . . .
C69 C 0.568(4) 0.974(3) 0.599(3) 0.088(12) Uiso 1 1 d . . .
C70 C 0.551(2) 0.9103(19) 0.626(2) 0.049(8) Uiso 1 1 d . . .
N71 N 0.7254(19) 0.8692(17) 0.7265(17) 0.057(7) Uiso 1 1 d . . .
C71 C 0.749(2) 0.929(2) 0.714(2) 0.055(8) Uiso 1 1 d . . .
C72 C 0.774(3) 1.008(2) 0.701(3) 0.078(11) Uiso 1 1 d . . .
C73 C 0.742(4) 1.044(4) 0.759(4) 0.127(19) Uiso 1 1 d . . .
O74 O 0.5778(15) 0.6151(13) 0.7786(14) 0.054(5) Uiso 1 1 d . . .
C74 C 0.615(2) 0.6744(19) 0.7577(19) 0.043(7) Uiso 1 1 d . . .
O75 O 0.7364(15) 0.6815(14) 0.6404(14) 0.061(6) Uiso 1 1 d . . .
C75 C 0.716(2) 0.7222(19) 0.671(2) 0.049(8) Uiso 1 1 d . . .
O76 O 0.8040(19) 0.7259(15) 0.8069(16) 0.075(7) Uiso 1 1 d . . .
C76 C 0.758(4) 0.743(4) 0.788(4) 0.127(19) Uiso 1 1 d . . .
Mo2 Mo 0.33713(18) 0.74032(13) 0.24131(14) 0.037(2) Uani 1 1 d . . .
P101 P 0.3811(6) 0.6898(5) 0.3313(5) 0.049(2) Uiso 1 1 d . . .
C101 C 0.713(2) 0.6807(18) 0.4254(19) 0.031(6) Uiso 1 1 d . . .
P102 P 0.4392(6) 0.7251(5) 0.1680(5) 0.044(2) Uiso 1 1 d . . .
C102 C 0.679(2) 0.5902(17) 0.4366(18) 0.042(7) Uiso 1 1 d . . .
C103 C 0.6432(17) 0.5683(14) 0.3805(15) 0.025(6) Uiso 1 1 d . . .
C104 C 0.5701(19) 0.5980(17) 0.3673(18) 0.042(7) Uiso 1 1 d . . .
C105 C 0.537(3) 0.573(2) 0.318(2) 0.065(9) Uiso 1 1 d . . .
C106 C 0.5568(18) 0.5239(15) 0.2823(17) 0.035(6) Uiso 1 1 d . . .
C107 C 0.624(2) 0.4991(17) 0.2945(19) 0.044(7) Uiso 1 1 d . . .
C108 C 0.657(2) 0.4519(18) 0.2496(19) 0.040(7) Uiso 1 1 d . . .
C109 C 0.676(2) 0.4871(18) 0.201(2) 0.043(7) Uiso 1 1 d . . .
C110 C 0.6440(19) 0.4843(16) 0.1295(18) 0.036(7) Uiso 1 1 d . . .
C111 C 0.634(3) 0.510(3) 0.092(3) 0.088(13) Uiso 1 1 d . . .
C112 C 0.699(3) 0.578(2) 0.090(2) 0.068(9) Uiso 1 1 d . . .
C113 C 0.738(2) 0.5964(18) 0.1434(19) 0.045(7) Uiso 1 1 d . . .
C114 C 0.788(3) 0.670(2) 0.146(2) 0.064(9) Uiso 1 1 d . . .
C115 C 0.755(2) 0.715(2) 0.187(2) 0.059(9) Uiso 1 1 d . . .
C116 C 0.6802(19) 0.7211(17) 0.1837(18) 0.041(7) Uiso 1 1 d . . .
C117 C 0.6522(19) 0.7587(17) 0.2237(18) 0.039(7) Uiso 1 1 d . . .
C118 C 0.6927(19) 0.7913(17) 0.2693(17) 0.040(7) Uiso 1 1 d . . .
C119 C 0.769(2) 0.788(2) 0.278(2) 0.055(8) Uiso 1 1 d . . .
C120 C 0.819(3) 0.813(2) 0.328(3) 0.069(10) Uiso 1 1 d . . .
C121 C 0.777(2) 0.7892(18) 0.381(2) 0.041(7) Uiso 1 1 d . . .
C122 C 0.734(3) 0.825(2) 0.424(2) 0.048(8) Uiso 1 1 d . . .
C123 C 0.679(3) 0.787(2) 0.461(2) 0.058(9) Uiso 1 1 d . . .
C124 C 0.669(3) 0.719(2) 0.471(2) 0.067(10) Uiso 1 1 d . . .
O125 O 0.7973(15) 0.6662(13) 0.3635(13) 0.054(5) Uiso 1 1 d . . .
C125 C 0.766(3) 0.722(2) 0.387(3) 0.062(10) Uiso 1 1 d . . .
O126 O 0.8787(16) 0.7430(14) 0.2374(14) 0.056(6) Uiso 1 1 d . . .
C126 C 0.808(2) 0.7536(19) 0.232(2) 0.049(8) Uiso 1 1 d . . .
O127 O 0.7771(15) 0.5725(13) 0.2393(13) 0.054(5) Uiso 1 1 d . . .
C127 C 0.733(3) 0.556(2) 0.191(2) 0.059(9) Uiso 1 1 d . . .
O128 O 0.7311(15) 0.4944(13) 0.3585(14) 0.058(6) Uiso 1 1 d . . .
C128 C 0.6598(19) 0.5196(16) 0.3481(17) 0.033(6) Uiso 1 1 d . . .
C129 C 0.887(2) 0.689(2) 0.378(2) 0.057(8) Uiso 1 1 d . . .
C130 C 0.885(4) 0.623(3) 0.419(4) 0.112(16) Uiso 1 1 d . . .
C131 C 0.983(4) 0.633(3) 0.425(3) 0.113(16) Uiso 1 1 d . . .
C132 C 0.977(7) 0.544(6) 0.455(7) 0.21(4) Uiso 1 1 d . . .
C133 C 0.929(4) 0.800(3) 0.214(3) 0.102(14) Uiso 1 1 d . . .
C135 C 1.004(3) 0.781(3) 0.205(3) 0.091(12) Uiso 1 1 d . . .
C136 C 1.075(9) 0.854(8) 0.185(9) 0.26(5) Uiso 1 1 d . . .
C137 C 0.829(3) 0.532(3) 0.253(3) 0.078(11) Uiso 1 1 d . . .
C138 C 0.912(3) 0.570(2) 0.241(3) 0.078(11) Uiso 1 1 d . . .
C139 C 0.977(4) 0.534(3) 0.255(3) 0.101(14) Uiso 1 1 d . . .
C146 C 0.3237(19) 0.6244(16) 0.3653(18) 0.039(7) Uiso 1 1 d . . .
C140 C 1.069(4) 0.585(4) 0.252(4) 0.118(17) Uiso 1 1 d . . .
C141 C 0.695(2) 0.427(2) 0.399(2) 0.060(9) Uiso 1 1 d . . .
C142 C 0.774(3) 0.399(2) 0.415(3) 0.073(10) Uiso 1 1 d . . .
C143 C 0.754(3) 0.341(2) 0.453(2) 0.063(9) Uiso 1 1 d . . .
C144 C 0.832(2) 0.318(2) 0.471(2) 0.065(9) Uiso 1 1 d . . .
O145 O 0.4573(11) 0.6599(10) 0.3353(10) 0.031(4) Uiso 1 1 d . . .
C148 C 0.197(3) 0.564(3) 0.383(3) 0.074(11) Uiso 1 1 d . . .
C149 C 0.200(5) 0.495(4) 0.438(4) 0.14(2) Uiso 1 1 d . . .
C150 C 0.292(4) 0.518(3) 0.432(3) 0.102(14) Uiso 1 1 d . . .
C151 C 0.334(3) 0.574(2) 0.409(3) 0.071(10) Uiso 1 1 d . . .
C152 C 0.399(2) 0.7550(18) 0.3817(19) 0.047(7) Uiso 1 1 d . . .
C153 C 0.3423(19) 0.7688(17) 0.4253(17) 0.039(7) Uiso 1 1 d . . .
C147 C 0.239(4) 0.609(3) 0.363(3) 0.084(12) Uiso 1 1 d . . .
C154 C 0.347(2) 0.817(2) 0.467(2) 0.057(8) Uiso 1 1 d . . .
C155 C 0.434(3) 0.859(2) 0.472(2) 0.069(9) Uiso 1 1 d . . .
C156 C 0.497(2) 0.8403(17) 0.4442(18) 0.044(7) Uiso 1 1 d . . .
C157 C 0.486(2) 0.7890(19) 0.398(2) 0.052(8) Uiso 1 1 d . . .
O158 O 0.5226(14) 0.7091(11) 0.1922(12) 0.049(5) Uiso 1 1 d . . .
C145 C 0.4709(17) 0.6073(15) 0.2924(16) 0.032(6) Uiso 1 1 d . . .
C158 C 0.5726(18) 0.7729(16) 0.2231(16) 0.035(6) Uiso 1 1 d . . .
C159 C 0.466(2) 0.7944(18) 0.1146(19) 0.044(7) Uiso 1 1 d . . .
C160 C 0.4500(19) 0.8599(17) 0.1255(17) 0.035(6) Uiso 1 1 d . . .
C161 C 0.471(3) 0.911(2) 0.086(2) 0.061(9) Uiso 1 1 d . . .
C162 C 0.5216(17) 0.9039(15) 0.0265(15) 0.030(6) Uiso 1 1 d . . .
C163 C 0.530(2) 0.832(2) 0.025(2) 0.056(8) Uiso 1 1 d . . .
C164 C 0.508(3) 0.781(2) 0.066(3) 0.071(10) Uiso 1 1 d . . .
C165 C 0.404(2) 0.6380(17) 0.1310(19) 0.045(7) Uiso 1 1 d . . .
C167 C 0.323(4) 0.569(3) 0.062(4) 0.114(16) Uiso 1 1 d . . .
C166 C 0.348(2) 0.6299(19) 0.097(2) 0.052(8) Uiso 1 1 d . . .
C168 C 0.376(3) 0.519(2) 0.064(2) 0.068(10) Uiso 1 1 d . . .
C169 C 0.436(2) 0.5355(17) 0.0983(18) 0.045(7) Uiso 1 1 d . . .
C170 C 0.449(2) 0.5841(18) 0.1337(19) 0.046(7) Uiso 1 1 d . . .
N171 N 0.2794(13) 0.6280(12) 0.2257(12) 0.027(5) Uiso 1 1 d . . .
C171 C 0.253(2) 0.5683(17) 0.2135(18) 0.041(7) Uiso 1 1 d . . .
C172 C 0.237(3) 0.499(3) 0.192(3) 0.082(12) Uiso 1 1 d . . .
C173 C 0.248(2) 0.449(2) 0.256(2) 0.056(8) Uiso 1 1 d . . .
O174 O 0.4324(13) 0.8873(11) 0.2814(12) 0.046(5) Uiso 1 1 d . . .
C174 C 0.3939(19) 0.8379(17) 0.2710(18) 0.039(7) Uiso 1 1 d . . .
O175 O 0.2596(15) 0.8126(13) 0.1471(14) 0.060(6) Uiso 1 1 d . . .
C175 C 0.286(2) 0.7814(17) 0.1819(18) 0.042(7) Uiso 1 1 d . . .
O176 O 0.2041(19) 0.7725(16) 0.3066(17) 0.083(8) Uiso 1 1 d . . .
C176 C 0.2601(16) 0.7630(13) 0.2863(14) 0.019(5) Uiso 1 1 d . . .

loop_
_atom_site_aniso_label
_atom_site_aniso_U_11
_atom_site_aniso_U_22
_atom_site_aniso_U_33
_atom_site_aniso_U_23
_atom_site_aniso_U_13
_atom_site_aniso_U_12
Mo1 0.075(3) 0.027(2) 0.010(3) -0.002(2) 0.008(3) 0.007(2)
Mo2 0.065(3) 0.017(2) 0.023(3) 0.003(2) 0.002(3) -0.002(2)

loop_
_atom_type_symbol
_atom_type_description
_atom_type_scat_dispersion_real
_atom_type_scat_dispersion_imag
_atom_type_scat_source
C C 0.0033 0.0016 'International Tables Vol C Tables 4.2.6.8 and 6.1.1.4'
H H 0.0000 0.0000 'International Tables Vol C Tables 4.2.6.8 and 6.1.1.4'
N N 0.0061 0.0033 'International Tables Vol C Tables 4.2.6.8 and 6.1.1.4'
O O 0.0106 0.0060 'International Tables Vol C Tables 4.2.6.8 and 6.1.1.4'
P P 0.1023 0.0942 'International Tables Vol C Tables 4.2.6.8 and 6.1.1.4'
Mo Mo -1.6832 0.6857 'International Tables Vol C Tables 4.2.6.8 and 6.1.1.4'

loop_
_geom_angle_atom_site_label_1
_geom_angle_atom_site_label_2
_geom_angle_atom_site_label_3
_geom_angle
_geom_angle_site_symmetry_1
_geom_angle_site_symmetry_3
_geom_angle_publ_flag
C74 Mo1 C76 90(3) . . ?
C74 Mo1 C75 91.7(19) . . ?
C76 Mo1 C75 87(3) . . ?
C74 Mo1 N71 175.6(18) . . ?
C76 Mo1 N71 89(2) . . ?
C75 Mo1 N71 92.5(16) . . ?
C74 Mo1 P1 92.3(15) . . ?
C76 Mo1 P1 87(2) . . ?
C75 Mo1 P1 172.9(9) . . ?
N71 Mo1 P1 83.4(11) . . ?
C74 Mo1 P2 91.5(9) . . ?
C76 Mo1 P2 171(3) . . ?
C75 Mo1 P2 84.3(8) . . ?
N71 Mo1 P2 90.0(7) . . ?
P1 Mo1 P2 101.5(3) . . ?
O45 P1 C46 89.2(17) . . ?
O45 P1 C52 100.5(12) . . ?
C46 P1 C52 102.5(19) . . ?
O45 P1 Mo1 124.3(9) . . ?
C46 P1 Mo1 114.0(11) . . ?
C52 P1 Mo1 120.5(16) . . ?
C24 C1 C25 119(3) . . ?
C24 C1 C2 125(3) . . ?
C25 C1 C2 116(3) . . ?
O58 P2 C59 100.8(16) . . ?
O58 P2 C65 96.9(16) . . ?
C59 P2 C65 106(2) . . ?
O58 P2 Mo1 119.4(10) . . ?
C59 P2 Mo1 115.4(10) . . ?
C65 P2 Mo1 116.0(10) . . ?
C1 C2 C3 111(3) . . ?
C4 C3 C2 121(4) . . ?
C4 C3 C28 107(5) . . ?
C2 C3 C28 132(3) . . ?
C5 C4 C3 121(4) . . ?
C4 C5 C6 131(3) . . ?
C4 C5 C45 123(3) . . ?
C6 C5 C45 106(4) . . ?
C7 C6 C5 101(4) . . ?
C28 C7 C6 134(4) . . ?
C28 C7 C8 113(4) . . ?
C6 C7 C8 113(5) . . ?
C9 C8 C7 108(3) . . ?
C12 C9 C8 122(4) . . ?
C12 C9 C27 125(3) . . ?
C8 C9 C27 113(5) . . ?
C13 C10 C11 121(3) . . ?
C12 C11 C10 117(6) . . ?
C9 C12 C11 121(4) . . ?
C10 C13 C14 115(3) . . ?
C10 C13 C27 125(3) . . ?
C14 C13 C27 119(4) . . ?
C13 C14 C15 113(2) . . ?
C26 C15 C16 124(4) . . ?
C26 C15 C14 127(4) . . ?
C16 C15 C14 108(5) . . ?
C17 C16 C15 112(5) . . ?
C58 C17 C16 118(5) . . ?
C58 C17 C18 121(3) . . ?
C16 C17 C18 121(3) . . ?
C19 C18 C17 117(4) . . ?
C18 C19 C26 126(7) . . ?
C18 C19 C20 119(4) . . ?
C26 C19 C20 115(4) . . ?
C19 C20 C21 109(5) . . ?
C22 C21 C25 108(3) . . ?
C22 C21 C20 130(3) . . ?
C25 C21 C20 122(4) . . ?
C23 C22 C21 125(3) . . ?
C22 C23 C24 120(4) . . ?
C1 C24 C23 123(3) . . ?
C25 O25 C29 98(4) . . ?
C1 C25 C21 122(3) . . ?
C1 C25 O25 124(4) . . ?
C21 C25 O25 109(3) . . ?
C26 O26 C33 114(2) . . ?
O26 C26 C19 123(6) . . ?
O26 C26 C15 116(4) . . ?
C19 C26 C15 120(4) . . ?
C27 O27 C37 127(4) . . ?
O27 C27 C9 127(3) . . ?
O27 C27 C13 123(3) . . ?
C9 C27 C13 110(4) . . ?
C28 O28 C41 111(3) . . ?
C7 C28 O28 133(4) . . ?
C7 C28 C3 125(4) . . ?
O28 C28 C3 101(5) . . ?
O25 C29 C30 101(3) . . ?
C31 C30 C29 100(4) . . ?
C30 C31 C32 101(6) . . ?
C34 C33 O26 109(3) . . ?
C33 C34 C35 113(3) . . ?
C36 C35 C34 106(7) . . ?
O27 C37 C38 109(3) . . ?
C37 C38 C39 104(3) . . ?
C38 C39 C40 104(3) . . ?
O28 C41 C42 104(2) . . ?
C41 C42 C43 107(2) . . ?
C44 C43 C42 111(3) . . ?
C45 O45 P1 115(3) . . ?
O45 C45 C5 109(4) . . ?
C51 C46 C47 121(5) . . ?
C51 C46 P1 128(3) . . ?
C47 C46 P1 112(4) . . ?
C48 C47 C46 112(5) . . ?
C49 C48 C47 127(4) . . ?
C48 C49 C50 111(5) . . ?
C51 C50 C49 136(5) . . ?
C50 C51 C46 114(3) . . ?
C57 C52 C53 118(4) . . ?
C57 C52 P1 120(4) . . ?
C53 C52 P1 123(3) . . ?
C52 C53 C54 126(4) . . ?
C53 C54 C55 105(4) . . ?
C56 C55 C54 139(5) . . ?
C55 C56 C57 102(5) . . ?
C52 C57 C56 129(5) . . ?
C58 O58 P2 118.3(18) . . ?
C17 C58 O58 110(3) . . ?
C60 C59 C64 116(3) . . ?
C60 C59 P2 127(2) . . ?
C64 C59 P2 116(2) . . ?
C59 C60 C61 125(2) . . ?
C62 C61 C60 115(2) . . ?
C61 C62 C63 124(2) . . ?
C64 C63 C62 116(3) . . ?
C63 C64 C59 120(3) . . ?
C66 C65 C70 121(5) . . ?
C66 C65 P2 110(3) . . ?
C70 C65 P2 127(4) . . ?
C65 C66 C67 125(4) . . ?
C68 C67 C66 98(5) . . ?
C69 C68 C67 130(6) . . ?
C68 C69 C70 116(5) . . ?
C65 C70 C69 130(6) . . ?
C71 N71 Mo1 170(2) . . ?
N71 C71 C72 175(5) . . ?
C71 C72 C73 103(5) . . ?
O74 C74 Mo1 171(4) . . ?
O75 C75 Mo1 158(4) . . ?
O76 C76 Mo1 169(5) . . ?
C176 Mo2 C175 82.4(15) . . ?
C176 Mo2 C174 80.7(13) . . ?
C175 Mo2 C174 93.0(12) . . ?
C176 Mo2 N171 96.3(11) . . ?
C175 Mo2 N171 96.9(11) . . ?
C174 Mo2 N171 169.2(13) . . ?
C176 Mo2 P101 85.8(9) . . ?
C175 Mo2 P101 168.1(13) . . ?
C174 Mo2 P101 86.5(10) . . ?
N171 Mo2 P101 82.9(6) . . ?
C176 Mo2 P102 170.5(10) . . ?
C175 Mo2 P102 88.8(13) . . ?
C174 Mo2 P102 96.1(12) . . ?
N171 Mo2 P102 88.4(8) . . ?
P101 Mo2 P102 103.1(3) . . ?
O145 P101 C146 97.7(14) . . ?
O145 P101 C152 101.0(11) . . ?
C146 P101 C152 103(2) . . ?
O145 P101 Mo2 123.5(12) . . ?
C146 P101 Mo2 120.3(9) . . ?
C152 P101 Mo2 108.4(13) . . ?
C125 C101 C124 120(3) . . ?
C125 C101 C102 135(3) . . ?
C124 C101 C102 105(4) . . ?
O158 P102 C159 105.0(18) . . ?
O158 P102 C165 97.5(10) . . ?
C159 P102 C165 109.2(19) . . ?
O158 P102 Mo2 118.4(12) . . ?
C159 P102 Mo2 117.3(11) . . ?
C165 P102 Mo2 107.5(16) . . ?
C103 C102 C101 101(3) . . ?
C128 C103 C102 125(2) . . ?
C128 C103 C104 119(2) . . ?
C102 C103 C104 114(2) . . ?
C105 C104 C103 112(3) . . ?
C104 C105 C106 128(3) . . ?
C104 C105 C145 119(3) . . ?
C106 C105 C145 113(3) . . ?
C105 C106 C107 118(3) . . ?
C128 C107 C106 116(3) . . ?
C128 C107 C108 123(2) . . ?
C106 C107 C108 121(3) . . ?
C109 C108 C107 111(3) . . ?
C108 C109 C127 129(3) . . ?
C108 C109 C110 138(3) . . ?
C127 C109 C110 92(4) . . ?
C111 C110 C109 150(4) . . ?
C110 C111 C112 105(4) . . ?
C113 C112 C111 115(5) . . ?
C127 C113 C112 127(4) . . ?
C127 C113 C114 118(3) . . ?
C112 C113 C114 115(4) . . ?
C115 C114 C113 110(4) . . ?
C116 C115 C126 121(3) . . ?
C116 C115 C114 123(3) . . ?
C126 C115 C114 117(3) . . ?
C117 C116 C115 120(3) . . ?
C116 C117 C118 125(3) . . ?
C116 C117 C158 125(2) . . ?
C118 C117 C158 111(3) . . ?
C117 C118 C119 121(3) . . ?
C118 C119 C126 117(3) . . ?
C118 C119 C120 129(4) . . ?
C126 C119 C120 114(3) . . ?
C121 C120 C119 109(4) . . ?
C125 C121 C120 111(4) . . ?
C125 C121 C122 114(5) . . ?
C120 C121 C122 134(3) . . ?
C121 C122 C123 122(3) . . ?
C124 C123 C122 125(4) . . ?
C123 C124 C101 111(5) . . ?
C125 O125 C129 104(2) . . ?
C121 C125 O125 137(6) . . ?
C121 C125 C101 125(4) . . ?
O125 C125 C101 98(4) . . ?
C126 O126 C133 109(3) . . ?
O126 C126 C119 123(3) . . ?
O126 C126 C115 120(3) . . ?
C119 C126 C115 115(3) . . ?
C137 O127 C127 119(3) . . ?
C113 C127 O127 125(4) . . ?
C113 C127 C109 126(3) . . ?
O127 C127 C109 109(4) . . ?
C128 O128 C141 98(3) . . ?
C103 C128 C107 124(2) . . ?
C103 C128 O128 119(2) . . ?
C107 C128 O128 115(3) . . ?
O125 C129 C130 93(4) . . ?
C129 C130 C131 96(6) . . ?
C130 C131 C132 94(6) . . ?
O126 C133 C135 109(4) . . ?
C133 C135 C136 112(5) . . ?
O127 C137 C138 113(5) . . ?
C137 C138 C139 120(5) . . ?
C138 C139 C140 118(5) . . ?
C147 C146 C151 100(5) . . ?
C147 C146 P101 125(3) . . ?
C151 C146 P101 135(3) . . ?
O128 C141 C142 100(4) . . ?
C143 C142 C141 108(5) . . ?
C142 C143 C144 108(5) . . ?
C145 O145 P101 119.0(13) . . ?
C147 C148 C149 137(4) . . ?
C150 C149 C148 86(6) . . ?
C151 C150 C149 130(5) . . ?
C150 C151 C146 136(4) . . ?
C153 C152 C157 113(3) . . ?
C153 C152 P101 125(3) . . ?
C157 C152 P101 118(3) . . ?
C152 C153 C154 132(4) . . ?
C148 C147 C146 128(5) . . ?
C153 C154 C155 109(4) . . ?
C156 C155 C154 125(3) . . ?
C155 C156 C157 121(3) . . ?
C156 C157 C152 116(3) . . ?
C158 O158 P102 113.3(13) . . ?
O145 C145 C105 106(2) . . ?
O158 C158 C117 105.5(18) . . ?
C160 C159 C164 122(5) . . ?
C160 C159 P102 118(4) . . ?
C164 C159 P102 119(3) . . ?
C161 C160 C159 117(4) . . ?
C160 C161 C162 126(3) . . ?
C163 C162 C161 106(4) . . ?
C164 C163 C162 127(5) . . ?
C163 C164 C159 121(4) . . ?
C166 C165 C170 119(3) . . ?
C166 C165 P102 120(2) . . ?
C170 C165 P102 119.8(19) . . ?
C166 C167 C168 113(4) . . ?
C165 C166 C167 124(3) . . ?
C169 C168 C167 117(3) . . ?
C168 C169 C170 127(3) . . ?
C169 C170 C165 119(2) . . ?
C171 N171 Mo2 174(3) . . ?
N171 C171 C172 167(5) . . ?
C171 C172 C173 101(3) . . ?
O174 C174 Mo2 169(3) . . ?
O175 C175 Mo2 173(3) . . ?
O176 C176 Mo2 168(2) . . ?

loop_
_geom_bond_atom_site_label_1
_geom_bond_atom_site_label_2
_geom_bond_distance
_geom_bond_site_symmetry_2
_geom_bond_publ_flag
Mo1 C74 1.71(5) . ?
Mo1 C76 2.05(6) . ?
Mo1 C75 2.06(4) . ?
Mo1 N71 2.18(4) . ?
Mo1 P1 2.423(10) . ?
Mo1 P2 2.536(7) . ?
P1 O45 1.71(2) . ?
P1 C46 1.89(6) . ?
P1 C52 1.85(3) . ?
C1 C24 1.34(5) . ?
C1 C25 1.28(4) . ?
C1 C2 1.43(5) . ?
P2 O58 1.63(3) . ?
P2 C59 1.80(3) . ?
P2 C65 1.86(5) . ?
C2 C3 1.42(6) . ?
C3 C4 1.45(6) . ?
C3 C28 1.60(8) . ?
C4 C5 1.41(7) . ?
C5 C6 1.51(6) . ?
C5 C45 1.49(6) . ?
C6 C7 1.49(6) . ?
C7 C28 1.17(8) . ?
C7 C8 1.57(6) . ?
C8 C9 1.49(6) . ?
C9 C12 1.38(6) . ?
C9 C27 1.47(6) . ?
C10 C13 1.33(6) . ?
C10 C11 1.47(7) . ?
C11 C12 1.38(6) . ?
C13 C14 1.39(5) . ?
C13 C27 1.48(5) . ?
C14 C15 1.68(7) . ?
C15 C26 1.34(8) . ?
C15 C16 1.47(7) . ?
C16 C17 1.42(6) . ?
C17 C58 1.45(6) . ?
C17 C18 1.55(6) . ?
C18 C19 1.24(5) . ?
C19 C26 1.36(7) . ?
C19 C20 1.41(8) . ?
C20 C21 1.50(6) . ?
C21 C22 1.46(6) . ?
C21 C25 1.54(5) . ?
C22 C23 1.26(5) . ?
C23 C24 1.34(5) . ?
O25 C25 1.44(6) . ?
O25 C29 1.61(7) . ?
O26 C26 1.43(5) . ?
O26 C33 1.46(5) . ?
O27 C27 1.21(5) . ?
O27 C37 1.47(6) . ?
O28 C28 1.45(6) . ?
O28 C41 1.48(3) . ?
C29 C30 1.65(5) . ?
C30 C31 1.45(9) . ?
C31 C32 1.40(8) . ?
C33 C34 1.26(5) . ?
C34 C35 1.81(6) . ?
C35 C36 1.22(14) . ?
C37 C38 1.45(5) . ?
C38 C39 1.49(6) . ?
C39 C40 1.70(9) . ?
C41 C42 1.48(5) . ?
C42 C43 1.64(4) . ?
C43 C44 1.61(6) . ?
O45 C45 1.44(6) . ?
C46 C51 1.40(7) . ?
C46 C47 1.59(5) . ?
C47 C48 1.39(9) . ?
C48 C49 1.35(8) . ?
C49 C50 1.45(5) . ?
C50 C51 1.18(7) . ?
C52 C57 1.23(6) . ?
C52 C53 1.23(6) . ?
C53 C54 1.41(6) . ?
C54 C55 1.43(7) . ?
C55 C56 1.16(8) . ?
C56 C57 1.53(6) . ?
O58 C58 1.41(7) . ?
C59 C60 1.35(4) . ?
C59 C64 1.48(6) . ?
C60 C61 1.38(4) . ?
C61 C62 1.38(4) . ?
C62 C63 1.40(4) . ?
C63 C64 1.38(4) . ?
C65 C66 1.11(6) . ?
C65 C70 1.27(4) . ?
C66 C67 1.73(9) . ?
C67 C68 1.59(6) . ?
C68 C69 1.18(9) . ?
C69 C70 1.34(8) . ?
N71 C71 1.17(6) . ?
C71 C72 1.50(7) . ?
C72 C73 1.66(10) . ?
O74 C74 1.28(6) . ?
O75 C75 1.16(4) . ?
O76 C76 1.04(5) . ?
Mo2 C176 1.84(3) . ?
Mo2 C175 1.91(3) . ?
Mo2 C174 2.04(3) . ?
Mo2 N171 2.21(2) . ?
Mo2 P101 2.492(11) . ?
Mo2 P102 2.541(13) . ?
P101 O145 1.578(17) . ?
P101 C146 1.64(5) . ?
P101 C152 1.69(3) . ?
C101 C125 1.41(7) . ?
C101 C124 1.58(6) . ?
C101 C102 1.73(6) . ?
P102 O158 1.667(18) . ?
P102 C159 1.80(5) . ?
P102 C165 1.86(3) . ?
C102 C103 1.47(4) . ?
C103 C128 1.28(4) . ?
C103 C104 1.55(3) . ?
C104 C105 1.32(5) . ?
C105 C106 1.35(5) . ?
C105 C145 1.58(4) . ?
C106 C107 1.41(4) . ?
C107 C128 1.41(4) . ?
C107 C108 1.57(5) . ?
C108 C109 1.32(7) . ?
C109 C127 1.49(7) . ?
C109 C110 1.75(5) . ?
C110 C111 1.03(7) . ?
C111 C112 1.54(8) . ?
C112 C113 1.42(5) . ?
C113 C127 1.34(8) . ?
C113 C114 1.51(6) . ?
C114 C115 1.47(6) . ?
C115 C116 1.35(5) . ?
C115 C126 1.50(4) . ?
C116 C117 1.33(5) . ?
C117 C118 1.35(4) . ?
C117 C158 1.49(4) . ?
C118 C119 1.39(4) . ?
C119 C126 1.49(6) . ?
C119 C120 1.48(5) . ?
C120 C121 1.45(7) . ?
C121 C125 1.26(6) . ?
C121 C122 1.51(7) . ?
C122 C123 1.38(7) . ?
C123 C124 1.30(6) . ?
O125 C125 1.41(4) . ?
O125 C129 1.60(4) . ?
O126 C126 1.32(4) . ?
O126 C133 1.36(9) . ?
O127 C137 1.36(4) . ?
O127 C127 1.37(4) . ?
O128 C128 1.46(3) . ?
O128 C141 1.62(7) . ?
C129 C130 1.58(9) . ?
C130 C131 1.71(8) . ?
C131 C132 1.82(15) . ?
C133 C135 1.47(7) . ?
C135 C136 1.7(2) . ?
C137 C138 1.51(9) . ?
C138 C139 1.50(6) . ?
C139 C140 1.70(11) . ?
C146 C147 1.47(7) . ?
C146 C151 1.45(7) . ?
C141 C142 1.66(5) . ?
C142 C143 1.39(8) . ?
C143 C144 1.58(5) . ?
O145 C145 1.47(3) . ?
C148 C147 1.11(10) . ?
C148 C149 1.84(12) . ?
C149 C150 1.61(11) . ?
C150 C151 1.27(10) . ?
C152 C153 1.48(6) . ?
C152 C157 1.59(5) . ?
C153 C154 1.32(4) . ?
C154 C155 1.57(6) . ?
C155 C156 1.40(6) . ?
C156 C157 1.43(4) . ?
O158 C158 1.53(3) . ?
C159 C160 1.37(4) . ?
C159 C164 1.41(8) . ?
C160 C161 1.34(7) . ?
C161 C162 1.65(7) . ?
C162 C163 1.42(4) . ?
C163 C164 1.36(9) . ?
C165 C166 1.25(4) . ?
C165 C170 1.43(4) . ?
C167 C166 1.42(6) . ?
C167 C168 1.48(6) . ?
C168 C169 1.31(4) . ?
C169 C170 1.23(4) . ?
N171 C171 1.17(3) . ?
C171 C172 1.39(5) . ?
C172 C173 1.80(8) . ?
O174 C174 1.07(3) . ?
O175 C175 1.15(4) . ?
O176 C176 1.15(4) . ?
